data_7055292
loop_
_publ_author_name
'Santos, Carina'
'G\'omez, Margarita'
'\'Alvarez, Eleuterio'
'Ngoune, Jean'
'Marchetti, Fabio'
'Pettinari, Riccardo'
'Pettinari, Claudio'

_publ_section_title
;
 Group 9 and 10 complexes with the bidentate di(1H-indazol-1-yl)methane
 and di(2H-indazol-2-yl)methane ligands: synthesis and structural
 characterization
;
_journal_issue 7
_journal_name_full 'New J. Chem.'
_journal_page_first 5695
_journal_paper_doi 10.1039/C5NJ03135D
_journal_volume 40
_journal_year 2016
_chemical_formula_moiety 'C30 H24 Cl2 Co N8'
_chemical_formula_sum 'C30 H24 Cl2 Co N8'
_chemical_formula_weight 626.40
_chemical_name_systematic
; 
 ? 
;
_space_group_IT_number 14
_symmetry_cell_setting monoclinic
_symmetry_space_group_name_Hall '-P 2ybc'
_symmetry_space_group_name_H-M 'P 1 21/c 1'
_atom_sites_solution_hydrogens geom
_atom_sites_solution_primary direct
_atom_sites_solution_secondary difmap
_audit_creation_method SHELXL-97
_audit_update_record
;
2015-11-05 deposited with the CCDC.
2016-01-08 downloaded from the CCDC.
;
_cell_angle_alpha 90.00
_cell_angle_beta 96.901(2)
_cell_angle_gamma 90.00
_cell_formula_units_Z 2
_cell_length_a 8.9080(8)
_cell_length_b 10.6498(10)
_cell_length_c 14.8620(15)
_cell_measurement_reflns_used 6112
_cell_measurement_temperature 173(2)
_cell_measurement_theta_max 30.47
_cell_measurement_theta_min 2.76
_cell_volume 1399.7(2)
_computing_cell_refinement 'APEX2 Software Suite (Bruker, 2007)'
_computing_data_collection 'APEX2 Software Suite (Bruker, 2007)'
_computing_data_reduction 'APEX2 Software Suite (Bruker, 2007)'
_computing_molecular_graphics 'SHELXTL (Sheldrick, 2008)'
_computing_publication_material 'SHELXTL and publCIF (Westrip, 2010)'
_computing_structure_refinement 'SHELXL97 (Sheldrick, 2008)'
_computing_structure_solution 'SIR2002 (Burla et al., 2003)'
_diffrn_ambient_temperature 173(2)
_diffrn_detector_area_resol_mean 8.26
_diffrn_measured_fraction_theta_full 0.996
_diffrn_measured_fraction_theta_max 0.996
_diffrn_measurement_device_type
;
 Bruker-Nonius X8kappa APEX II CCD area detector
;
_diffrn_measurement_method 'phi and omega scans with narrow frames'
_diffrn_radiation_monochromator graphite
_diffrn_radiation_source 'fine-focus sealed tube'
_diffrn_radiation_type MoK\a
_diffrn_radiation_wavelength 0.71073
_diffrn_reflns_av_R_equivalents 0.0268
_diffrn_reflns_av_sigmaI/netI 0.0280
_diffrn_reflns_limit_h_max 12
_diffrn_reflns_limit_h_min -7
_diffrn_reflns_limit_k_max 15
_diffrn_reflns_limit_k_min -12
_diffrn_reflns_limit_l_max 21
_diffrn_reflns_limit_l_min -21
_diffrn_reflns_number 16755
_diffrn_reflns_theta_full 30.49
_diffrn_reflns_theta_max 30.49
_diffrn_reflns_theta_min 2.36
_diffrn_standards_decay_% 0
_exptl_absorpt_coefficient_mu 0.841
_exptl_absorpt_correction_T_max 0.9059
_exptl_absorpt_correction_T_min 0.8617
_exptl_absorpt_correction_type multi-scan
_exptl_absorpt_process_details
;
program SADABS, Bruker (2001).
;
_exptl_crystal_colour colourless
_exptl_crystal_density_diffrn 1.486
_exptl_crystal_density_method 'not measured'
_exptl_crystal_description block
_exptl_crystal_F_000 642
_exptl_crystal_size_max 0.22
_exptl_crystal_size_mid 0.15
_exptl_crystal_size_min 0.12
_refine_diff_density_max 0.218
_refine_diff_density_min -0.223
_refine_diff_density_rms 0.065
_refine_ls_extinction_method none
_refine_ls_goodness_of_fit_ref 1.038
_refine_ls_hydrogen_treatment constr
_refine_ls_matrix_type full
_refine_ls_number_parameters 187
_refine_ls_number_reflns 4249
_refine_ls_number_restraints 0
_refine_ls_restrained_S_all 1.015
_refine_ls_R_factor_all 0.0441
_refine_ls_R_factor_gt 0.0342
_refine_ls_shift/su_max 0.001
_refine_ls_shift/su_mean 0.000
_refine_ls_structure_factor_coef Fsqd
_refine_ls_weighting_details 'calc w=1/[\s^2^(Fo^2^)+(0.0488P)^2^+0.2817P] where P=(Fo^2^+2Fc^2^)/3'
_refine_ls_weighting_scheme calc
_refine_ls_wR_factor_gt 0.0838
_refine_ls_wR_factor_ref 0.0892
_reflns_number_gt 3535
_reflns_number_total 4249
_reflns_threshold_expression >2sigma(I)
_cod_data_source_file c5nj03135d1.cif
_cod_data_source_block 1
_cod_depositor_comments
;
The following automatic conversions were performed:

'_symmetry_cell_setting' value 'Monoclinic' changed to 'monoclinic'
according to
/usr/data/users/saulius/crontab/automatic-downloads/rss-feeds/RSC/lib/dictionaries/cif_core.dic
dictionary named 'cif_core.dic' version 2.4.2 from 2011-04-26.

Automatic conversion script
Id: cif_fix_values 4268 2015-11-12 08:31:59Z antanas 

 Adding full bibliography for 7055292--7055297.cif.
;
_cod_original_sg_symbol_H-M 'P 21/c'
_cod_database_code 7055292

loop_
_symmetry_equiv_pos_as_xyz
'x, y, z'
'-x, y+1/2, -z+1/2'
'-x, -y, -z'
'x, -y-1/2, z-1/2'

loop_
_atom_site_label
_atom_site_type_symbol
_atom_site_fract_x
_atom_site_fract_y
_atom_site_fract_z
_atom_site_U_iso_or_equiv
_atom_site_adp_type
_atom_site_occupancy
_atom_site_symmetry_multiplicity
_atom_site_calc_flag
_atom_site_refinement_flags
Co1 Co 0.0000 0.5000 0.0000 0.01813(8) Uani 1 2 d SU
Cl1 Cl -0.09121(4) 0.57409(3) 0.13884(2) 0.02633(9) Uani 1 1 d U
N1 N -0.04366(13) 0.23674(10) 0.08377(8) 0.0217(2) Uani 1 1 d U
N2 N -0.09551(13) 0.31662(11) 0.01483(8) 0.0217(2) Uani 1 1 d U
N3 N 0.19625(13) 0.32727(11) 0.13738(8) 0.0217(2) Uani 1 1 d U
N4 N 0.20094(13) 0.42521(11) 0.07818(8) 0.0215(2) Uani 1 1 d U
C1 C -0.19084(17) 0.25161(14) -0.04187(10) 0.0268(3) Uani 1 1 d U
H1 H -0.2417 0.2839 -0.0969 0.032 Uiso 1 1 calc R
C2 C -0.20763(17) 0.12767(13) -0.01030(10) 0.0259(3) Uani 1 1 d U
C3 C -0.2963(2) 0.02245(16) -0.04025(12) 0.0371(4) Uani 1 1 d U
H3 H -0.3641 0.0252 -0.0947 0.045 Uiso 1 1 calc R
C4 C -0.2810(2) -0.08399(16) 0.01218(13) 0.0413(4) Uani 1 1 d U
H4 H -0.3402 -0.1557 -0.0062 0.050 Uiso 1 1 calc R
C5 C -0.1795(2) -0.08960(15) 0.09274(13) 0.0396(4) Uani 1 1 d U
H5 H -0.1709 -0.1656 0.1264 0.048 Uiso 1 1 calc R
C6 C -0.0927(2) 0.01173(14) 0.12379(12) 0.0320(3) Uani 1 1 d U
H6 H -0.0248 0.0079 0.1781 0.038 Uiso 1 1 calc R
C7 C -0.10970(16) 0.12104(13) 0.07105(9) 0.0226(3) Uani 1 1 d U
C8 C 0.34554(16) 0.44754(14) 0.07244(9) 0.0240(3) Uani 1 1 d U
H8 H 0.3816 0.5103 0.0350 0.029 Uiso 1 1 calc R
C9 C 0.43965(16) 0.36576(13) 0.12946(9) 0.0229(3) Uani 1 1 d U
C10 C 0.59731(17) 0.34951(16) 0.15136(10) 0.0301(3) Uani 1 1 d U
H10 H 0.6674 0.4026 0.1265 0.036 Uiso 1 1 calc R
C11 C 0.64509(17) 0.25434(18) 0.20978(11) 0.0348(4) Uani 1 1 d U
H11 H 0.7505 0.2413 0.2255 0.042 Uiso 1 1 calc R
C12 C 0.54209(18) 0.17519(17) 0.24713(11) 0.0338(3) Uani 1 1 d U
H12 H 0.5802 0.1084 0.2857 0.041 Uiso 1 1 calc R
C13 C 0.38819(17) 0.19128(15) 0.22975(10) 0.0283(3) Uani 1 1 d U
H13 H 0.3193 0.1394 0.2568 0.034 Uiso 1 1 calc R
C14 C 0.33883(15) 0.28857(13) 0.16990(9) 0.0216(3) Uani 1 1 d U
C15 C 0.05224(15) 0.28446(13) 0.16174(9) 0.0214(3) Uani 1 1 d U
H15A H 0.0696 0.2174 0.2080 0.026 Uiso 1 1 calc R
H15B H 0.0005 0.3550 0.1886 0.026 Uiso 1 1 calc R

loop_
_atom_site_aniso_label
_atom_site_aniso_U_11
_atom_site_aniso_U_22
_atom_site_aniso_U_33
_atom_site_aniso_U_23
_atom_site_aniso_U_13
_atom_site_aniso_U_12
Co1 0.02252(13) 0.01577(12) 0.01605(12) 0.00106(9) 0.00215(9) -0.00061(9)
Cl1 0.03651(19) 0.02255(16) 0.02117(16) -0.00082(12) 0.00852(13) 0.00216(13)
N1 0.0252(6) 0.0181(5) 0.0209(5) 0.0026(4) -0.0003(4) -0.0036(4)
N2 0.0263(5) 0.0197(5) 0.0184(5) 0.0025(4) 0.0000(4) -0.0008(5)
N3 0.0222(5) 0.0216(5) 0.0209(5) 0.0057(4) 0.0005(4) -0.0027(4)
N4 0.0251(6) 0.0197(5) 0.0197(5) 0.0040(4) 0.0026(4) -0.0021(4)
C1 0.0326(7) 0.0237(6) 0.0226(6) 0.0006(6) -0.0029(5) -0.0023(6)
C2 0.0303(7) 0.0223(6) 0.0246(7) -0.0031(5) 0.0011(5) -0.0037(6)
C3 0.0450(10) 0.0321(8) 0.0331(8) -0.0084(7) -0.0005(7) -0.0123(7)
C4 0.0555(11) 0.0273(8) 0.0418(10) -0.0085(7) 0.0088(8) -0.0160(8)
C5 0.0573(11) 0.0204(7) 0.0420(9) 0.0017(7) 0.0100(8) -0.0086(7)
C6 0.0409(9) 0.0227(7) 0.0320(8) 0.0041(6) 0.0026(6) -0.0033(6)
C7 0.0256(6) 0.0176(6) 0.0250(6) -0.0007(5) 0.0042(5) -0.0024(5)
C8 0.0247(6) 0.0242(6) 0.0232(6) 0.0036(5) 0.0033(5) -0.0035(5)
C9 0.0244(6) 0.0245(6) 0.0195(6) 0.0005(5) 0.0015(5) -0.0030(5)
C10 0.0236(7) 0.0391(8) 0.0276(7) 0.0031(7) 0.0034(5) -0.0030(6)
C11 0.0242(7) 0.0492(10) 0.0301(8) 0.0069(7) -0.0004(6) 0.0032(7)
C12 0.0310(7) 0.0382(8) 0.0305(8) 0.0110(7) -0.0034(6) 0.0033(7)
C13 0.0281(7) 0.0289(7) 0.0269(7) 0.0081(6) -0.0003(5) -0.0030(6)
C14 0.0227(6) 0.0226(6) 0.0188(6) -0.0002(5) 0.0000(5) -0.0021(5)
C15 0.0230(6) 0.0222(6) 0.0187(6) 0.0028(5) 0.0012(5) -0.0032(5)

loop_
_atom_type_symbol
_atom_type_description
_atom_type_scat_dispersion_real
_atom_type_scat_dispersion_imag
_atom_type_scat_source
C C 0.0033 0.0016 'International Tables Vol C Tables 4.2.6.8 and 6.1.1.4'
H H 0.0000 0.0000 'International Tables Vol C Tables 4.2.6.8 and 6.1.1.4'
N N 0.0061 0.0033 'International Tables Vol C Tables 4.2.6.8 and 6.1.1.4'
Cl Cl 0.1484 0.1585 'International Tables Vol C Tables 4.2.6.8 and 6.1.1.4'
Co Co 0.3494 0.9721 'International Tables Vol C Tables 4.2.6.8 and 6.1.1.4'

loop_
_geom_angle_atom_site_label_1
_geom_angle_atom_site_label_2
_geom_angle_atom_site_label_3
_geom_angle
_geom_angle_site_symmetry_1
_geom_angle_site_symmetry_3
N2 Co1 N2 180.00(6) 3_565 .
N2 Co1 N4 85.57(4) 3_565 3_565
N2 Co1 N4 94.43(4) . 3_565
N2 Co1 N4 94.43(4) 3_565 .
N2 Co1 N4 85.57(4) . .
N4 Co1 N4 180.00(8) 3_565 .
N2 Co1 Cl1 91.78(3) 3_565 3_565
N2 Co1 Cl1 88.22(3) . 3_565
N4 Co1 Cl1 90.17(3) 3_565 3_565
N4 Co1 Cl1 89.83(3) . 3_565
N2 Co1 Cl1 88.22(3) 3_565 .
N2 Co1 Cl1 91.78(3) . .
N4 Co1 Cl1 89.83(3) 3_565 .
N4 Co1 Cl1 90.17(3) . .
Cl1 Co1 Cl1 180.000(15) 3_565 .
N2 N1 C7 110.82(11) . .
N2 N1 C15 119.67(10) . .
C7 N1 C15 129.02(12) . .
C1 N2 N1 106.59(11) . .
C1 N2 Co1 130.03(10) . .
N1 N2 Co1 122.60(8) . .
C14 N3 N4 110.99(11) . .
C14 N3 C15 129.06(12) . .
N4 N3 C15 119.81(11) . .
C8 N4 N3 106.48(11) . .
C8 N4 Co1 130.38(9) . .
N3 N4 Co1 122.56(9) . .
N2 C1 C2 111.32(13) . .
N2 C1 H1 124.3 . .
C2 C1 H1 124.3 . .
C7 C2 C3 119.83(14) . .
C7 C2 C1 104.64(12) . .
C3 C2 C1 135.51(15) . .
C4 C3 C2 117.55(16) . .
C4 C3 H3 121.2 . .
C2 C3 H3 121.2 . .
C3 C4 C5 121.74(15) . .
C3 C4 H4 119.1 . .
C5 C4 H4 119.1 . .
C6 C5 C4 121.89(15) . .
C6 C5 H5 119.1 . .
C4 C5 H5 119.1 . .
C5 C6 C7 116.47(15) . .
C5 C6 H6 121.8 . .
C7 C6 H6 121.8 . .
N1 C7 C6 130.90(14) . .
N1 C7 C2 106.60(12) . .
C6 C7 C2 122.49(13) . .
N4 C8 C9 111.20(12) . .
N4 C8 H8 124.4 . .
C9 C8 H8 124.4 . .
C14 C9 C10 119.90(13) . .
C14 C9 C8 104.64(12) . .
C10 C9 C8 135.46(13) . .
C11 C10 C9 117.47(14) . .
C11 C10 H10 121.3 . .
C9 C10 H10 121.3 . .
C10 C11 C12 121.71(14) . .
C10 C11 H11 119.1 . .
C12 C11 H11 119.1 . .
C13 C12 C11 122.24(14) . .
C13 C12 H12 118.9 . .
C11 C12 H12 118.9 . .
C12 C13 C14 116.17(14) . .
C12 C13 H13 121.9 . .
C14 C13 H13 121.9 . .
N3 C14 C13 130.88(13) . .
N3 C14 C9 106.67(12) . .
C13 C14 C9 122.43(13) . .
N1 C15 N3 111.48(11) . .
N1 C15 H15A 109.3 . .
N3 C15 H15A 109.3 . .
N1 C15 H15B 109.3 . .
N3 C15 H15B 109.3 . .
H15A C15 H15B 108.0 . .

loop_
_geom_bond_atom_site_label_1
_geom_bond_atom_site_label_2
_geom_bond_distance
_geom_bond_site_symmetry_2
Co1 N2 2.1521(12) 3_565
Co1 N2 2.1521(12) .
Co1 N4 2.1653(12) 3_565
Co1 N4 2.1653(12) .
Co1 Cl1 2.4379(4) 3_565
Co1 Cl1 2.4379(4) .
N1 N2 1.3686(15) .
N1 C7 1.3687(17) .
N1 C15 1.4466(17) .
N2 C1 1.3186(18) .
N3 C14 1.3672(17) .
N3 N4 1.3685(15) .
N3 C15 1.4478(17) .
N4 C8 1.3227(18) .
C1 C2 1.415(2) .
C1 H1 0.9500 .
C2 C7 1.405(2) .
C2 C3 1.412(2) .
C3 C4 1.373(3) .
C3 H3 0.9500 .
C4 C5 1.412(3) .
C4 H4 0.9500 .
C5 C6 1.375(2) .
C5 H5 0.9500 .
C6 C7 1.401(2) .
C6 H6 0.9500 .
C8 C9 1.417(2) .
C8 H8 0.9500 .
C9 C14 1.4048(19) .
C9 C10 1.414(2) .
C10 C11 1.369(2) .
C10 H10 0.9500 .
C11 C12 1.408(2) .
C11 H11 0.9500 .
C12 C13 1.375(2) .
C12 H12 0.9500 .
C13 C14 1.401(2) .
C13 H13 0.9500 .
C15 H15A 0.9900 .
C15 H15B 0.9900 .

loop_
_geom_torsion_atom_site_label_1
_geom_torsion_atom_site_label_2
_geom_torsion_atom_site_label_3
_geom_torsion_atom_site_label_4
_geom_torsion
_geom_torsion_site_symmetry_1
C7 N1 N2 C1 -1.27(16) .
C15 N1 N2 C1 -173.87(12) .
C7 N1 N2 Co1 -172.09(9) .
C15 N1 N2 Co1 15.31(16) .
N4 Co1 N2 C1 34.80(13) 3_565
N4 Co1 N2 C1 -145.20(13) .
Cl1 Co1 N2 C1 -55.24(13) 3_565
Cl1 Co1 N2 C1 124.76(13) .
N4 Co1 N2 N1 -156.73(10) 3_565
N4 Co1 N2 N1 23.27(10) .
Cl1 Co1 N2 N1 113.24(10) 3_565
Cl1 Co1 N2 N1 -66.76(10) .
C14 N3 N4 C8 0.67(15) .
C15 N3 N4 C8 176.82(12) .
C14 N3 N4 Co1 172.84(9) .
C15 N3 N4 Co1 -11.01(16) .
N2 Co1 N4 C8 -35.29(13) 3_565
N2 Co1 N4 C8 144.71(13) .
Cl1 Co1 N4 C8 56.48(13) 3_565
Cl1 Co1 N4 C8 -123.52(13) .
N2 Co1 N4 N3 154.58(10) 3_565
N2 Co1 N4 N3 -25.42(10) .
Cl1 Co1 N4 N3 -113.65(10) 3_565
Cl1 Co1 N4 N3 66.35(10) .
N1 N2 C1 C2 1.69(17) .
Co1 N2 C1 C2 171.57(10) .
N2 C1 C2 C7 -1.46(17) .
N2 C1 C2 C3 176.87(18) .
C7 C2 C3 C4 -0.7(3) .
C1 C2 C3 C4 -178.86(19) .
C2 C3 C4 C5 -0.6(3) .
C3 C4 C5 C6 1.2(3) .
C4 C5 C6 C7 -0.3(3) .
N2 N1 C7 C6 -179.30(16) .
C15 N1 C7 C6 -7.6(3) .
N2 N1 C7 C2 0.36(16) .
C15 N1 C7 C2 172.09(13) .
C5 C6 C7 N1 178.48(16) .
C5 C6 C7 C2 -1.1(2) .
C3 C2 C7 N1 -178.03(14) .
C1 C2 C7 N1 0.62(16) .
C3 C2 C7 C6 1.7(2) .
C1 C2 C7 C6 -179.68(15) .
N3 N4 C8 C9 -1.12(16) .
Co1 N4 C8 C9 -172.45(9) .
N4 C8 C9 C14 1.14(16) .
N4 C8 C9 C10 -178.35(16) .
C14 C9 C10 C11 2.3(2) .
C8 C9 C10 C11 -178.28(17) .
C9 C10 C11 C12 -0.1(2) .
C10 C11 C12 C13 -2.3(3) .
C11 C12 C13 C14 2.2(3) .
N4 N3 C14 C13 -178.55(14) .
C15 N3 C14 C13 5.8(3) .
N4 N3 C14 C9 0.04(15) .
C15 N3 C14 C9 -175.66(13) .
C12 C13 C14 N3 178.48(15) .
C12 C13 C14 C9 0.1(2) .
C10 C9 C14 N3 178.91(13) .
C8 C9 C14 N3 -0.68(15) .
C10 C9 C14 C13 -2.4(2) .
C8 C9 C14 C13 178.05(14) .
N2 N1 C15 N3 -65.55(16) .
C7 N1 C15 N3 123.36(14) .
C14 N3 C15 N1 -121.79(15) .
N4 N3 C15 N1 62.84(16) .
